data_7007330
loop_
_publ_author_name
'Fritz, Thorsten'
'Steinfeld, Gunther'
'K\"ass, Steffen'
'Kersting, Berthold'

_publ_section_title
;
 Preparation and characterization of mononuclear Co, Ni, and Zn
 complexes of dinucleating macrocyclic hexaaza-dithiophenolate ligands
 and their open-chain derivatives.
;
_journal_issue 31
_journal_name_full 'Dalton transactions (Cambridge, England : 2003)'
_journal_page_first 3812
_journal_page_last 3821
_journal_paper_doi 10.1039/b603740b
_journal_year 2006
_chemical_compound_source
;
Crystals were grown by recrystallization from acetonitrile.
;
_chemical_formula_structural
;
[(L2)NiH2](BPh4)2MeCN
;
_chemical_formula_sum 'C88 H109 B2 N7 Ni S2'
_chemical_formula_weight 1409.27
_space_group_IT_number 61
_symmetry_cell_setting orthorhombic
_symmetry_space_group_name_Hall '-P 2ac 2ab'
_symmetry_space_group_name_H-M 'P b c a'
_atom_sites_solution_hydrogens geom
_atom_sites_solution_primary direct
_atom_sites_solution_secondary difmap
_cell_angle_alpha 90.00
_cell_angle_beta 90.00
_cell_angle_gamma 90.00
_cell_formula_units_Z 8
_cell_length_a 18.177(4)
_cell_length_b 17.826(4)
_cell_length_c 48.531(10)
_cell_measurement_reflns_used 230
_cell_measurement_temperature 210(2)
_cell_measurement_theta_max 22
_cell_measurement_theta_min 8
_cell_volume 15725(6)
_computing_cell_refinement SMART
_computing_data_collection SMART
_computing_data_reduction SAINT
_computing_molecular_graphics 'ORTEP3 (FARRUGIA)'
_computing_structure_refinement 'SHELXL-97 (Sheldrick, 1997)'
_computing_structure_solution 'SHELXS-97 (Sheldrick, 1990)'
_diffrn_ambient_temperature 210(2)
_diffrn_measured_fraction_theta_full 0.941
_diffrn_measured_fraction_theta_max 0.941
_diffrn_measurement_device_type 'BRUKER AXS'
_diffrn_measurement_method hemisphere
_diffrn_radiation_monochromator graphite
_diffrn_radiation_source 'fine-focus sealed tube'
_diffrn_radiation_type MoK\a
_diffrn_radiation_wavelength 0.71073
_diffrn_reflns_av_R_equivalents 0.1689
_diffrn_reflns_av_sigmaI/netI 0.4246
_diffrn_reflns_limit_h_max 20
_diffrn_reflns_limit_h_min -23
_diffrn_reflns_limit_k_max 21
_diffrn_reflns_limit_k_min -23
_diffrn_reflns_limit_l_max 19
_diffrn_reflns_limit_l_min -64
_diffrn_reflns_number 46215
_diffrn_reflns_theta_full 28.37
_diffrn_reflns_theta_max 28.37
_diffrn_reflns_theta_min 1.40
_exptl_absorpt_coefficient_mu 0.349
_exptl_absorpt_correction_T_max 1.00
_exptl_absorpt_correction_T_min 0.88
_exptl_absorpt_correction_type empirical
_exptl_absorpt_process_details '(SADABS, Sheldrick, 1996)'
_exptl_crystal_colour red
_exptl_crystal_density_diffrn 1.191
_exptl_crystal_density_method 'not measured'
_exptl_crystal_description needle
_exptl_crystal_F_000 6048
_exptl_crystal_size_max 0.35
_exptl_crystal_size_mid 0.06
_exptl_crystal_size_min 0.06
_refine_diff_density_max 0.328
_refine_diff_density_min -0.674
_refine_diff_density_rms 0.092
_refine_ls_extinction_method none
_refine_ls_goodness_of_fit_ref 0.741
_refine_ls_hydrogen_treatment constr
_refine_ls_matrix_type full
_refine_ls_number_parameters 901
_refine_ls_number_reflns 18528
_refine_ls_number_restraints 0
_refine_ls_restrained_S_all 0.741
_refine_ls_R_factor_all 0.2973
_refine_ls_R_factor_gt 0.0566
_refine_ls_shift/su_max 0.002
_refine_ls_shift/su_mean 0.000
_refine_ls_structure_factor_coef Fsqd
_refine_ls_weighting_details 'calc w=1/[\s^2^(Fo^2^)+(0.0729P)^2^+0.0000P] where P=(Fo^2^+2Fc^2^)/3'
_refine_ls_weighting_scheme calc
_refine_ls_wR_factor_gt 0.1272
_refine_ls_wR_factor_ref 0.2099
_reflns_number_gt 4108
_reflns_number_total 18528
_reflns_threshold_expression >2sigma(I)
_cod_data_source_file b603740b.txt
_cod_data_source_block 7_BPH4
_cod_original_sg_symbol_H-M Pbca
_cod_database_code 7007330

loop_
_symmetry_equiv_pos_as_xyz
'x, y, z'
'-x+1/2, -y, z+1/2'
'-x, y+1/2, -z+1/2'
'x+1/2, -y+1/2, -z'
'-x, -y, -z'
'x-1/2, y, -z-1/2'
'x, -y-1/2, z-1/2'
'-x-1/2, y-1/2, z'

loop_
_atom_site_label
_atom_site_type_symbol
_atom_site_fract_x
_atom_site_fract_y
_atom_site_fract_z
_atom_site_U_iso_or_equiv
_atom_site_adp_type
_atom_site_occupancy
_atom_site_symmetry_multiplicity
_atom_site_calc_flag
_atom_site_refinement_flags
_atom_site_disorder_assembly
_atom_site_disorder_group
Ni Ni 0.84711(4) 0.89030(4) 0.818979(16) 0.0353(2) Uani 1 1 d . . .
S1 S 0.94130(9) 0.85449(9) 0.84762(3) 0.0409(4) Uani 1 1 d . . .
S2 S 0.77198(9) 0.94955(10) 0.85051(4) 0.0447(5) Uani 1 1 d . . .
N1 N 0.7874(2) 0.7862(3) 0.82088(11) 0.0407(14) Uani 1 1 d . . .
N2 N 0.8789(3) 0.8490(3) 0.77967(10) 0.0402(14) Uani 1 1 d . . .
N3 N 0.8802(3) 0.9948(3) 0.80135(10) 0.0362(13) Uani 1 1 d . . .
N4 N 0.8530(3) 0.9100(3) 0.90981(10) 0.0374(13) Uani 1 1 d . . .
H4 H 0.8568 0.8952 0.8919 0.045 Uiso 1 1 calc R . .
N5 N 1.0549(3) 0.8759(3) 0.91917(11) 0.0469(15) Uani 1 1 d . . .
N6 N 1.1031(3) 0.8077(3) 0.87053(10) 0.0405(14) Uani 1 1 d . . .
H6 H 1.0685 0.8442 0.8724 0.049 Uiso 1 1 calc R . .
C1 C 0.9449(3) 0.7543(3) 0.84740(12) 0.0351(15) Uani 1 1 d . . .
C2 C 1.0131(3) 0.7184(3) 0.84788(13) 0.0366(16) Uani 1 1 d . . .
C3 C 1.0178(3) 0.6412(4) 0.85182(13) 0.0415(17) Uani 1 1 d . . .
H3 H 1.0642 0.6194 0.8531 0.050 Uiso 1 1 calc R . .
C4 C 0.9565(3) 0.5954(3) 0.85386(12) 0.0382(17) Uani 1 1 d . . .
C5 C 0.8876(3) 0.6320(3) 0.85077(13) 0.0429(17) Uani 1 1 d . . .
H5 H 0.8451 0.6030 0.8508 0.051 Uiso 1 1 calc R . .
C6 C 0.8809(3) 0.7095(3) 0.84774(13) 0.0359(16) Uani 1 1 d . . .
C7 C 0.8039(3) 0.7428(3) 0.84655(13) 0.0411(17) Uani 1 1 d . . .
H7A H 0.7685 0.7024 0.8482 0.049 Uiso 1 1 calc R . .
H7B H 0.7974 0.7757 0.8623 0.049 Uiso 1 1 calc R . .
C8 C 0.7070(3) 0.8032(4) 0.82133(15) 0.056(2) Uani 1 1 d . . .
H8A H 0.6802 0.7589 0.8264 0.084 Uiso 1 1 calc R . .
H8B H 0.6916 0.8194 0.8034 0.084 Uiso 1 1 calc R . .
H8C H 0.6975 0.8422 0.8345 0.084 Uiso 1 1 calc R . .
C9 C 0.8044(4) 0.7430(4) 0.79531(13) 0.0489(19) Uani 1 1 d . . .
H9A H 0.7633 0.7107 0.7907 0.059 Uiso 1 1 calc R . .
H9B H 0.8474 0.7119 0.7982 0.059 Uiso 1 1 calc R . .
C10 C 0.8185(4) 0.7975(4) 0.77216(13) 0.0486(19) Uani 1 1 d . . .
H10A H 0.8315 0.7701 0.7556 0.058 Uiso 1 1 calc R . .
H10B H 0.7742 0.8260 0.7684 0.058 Uiso 1 1 calc R . .
C11 C 0.9505(4) 0.8073(4) 0.77793(14) 0.058(2) Uani 1 1 d . . .
H11A H 0.9420 0.7549 0.7813 0.088 Uiso 1 1 calc R . .
H11B H 0.9840 0.8266 0.7915 0.088 Uiso 1 1 calc R . .
H11C H 0.9712 0.8136 0.7599 0.088 Uiso 1 1 calc R . .
C12 C 0.8820(4) 0.9144(4) 0.76017(13) 0.056(2) Uani 1 1 d . . .
H12A H 0.8560 0.9021 0.7433 0.067 Uiso 1 1 calc R . .
H12B H 0.9328 0.9252 0.7555 0.067 Uiso 1 1 calc R . .
C13 C 0.8470(4) 0.9831(4) 0.77356(11) 0.0467(18) Uani 1 1 d . . .
H13A H 0.8553 1.0270 0.7622 0.056 Uiso 1 1 calc R . .
H13B H 0.7943 0.9757 0.7753 0.056 Uiso 1 1 calc R . .
C14 C 0.9605(3) 1.0071(4) 0.79987(14) 0.055(2) Uani 1 1 d . . .
H14A H 0.9844 0.9612 0.7946 0.083 Uiso 1 1 calc R . .
H14B H 0.9783 1.0229 0.8176 0.083 Uiso 1 1 calc R . .
H14C H 0.9710 1.0452 0.7864 0.083 Uiso 1 1 calc R . .
C15 C 0.8455(4) 1.0648(3) 0.81252(12) 0.0460(18) Uani 1 1 d . . .
H15A H 0.8642 1.1079 0.8025 0.055 Uiso 1 1 calc R . .
H15B H 0.7927 1.0625 0.8097 0.055 Uiso 1 1 calc R . .
C16 C 0.8610(4) 1.0745(4) 0.84263(14) 0.0426(18) Uani 1 1 d . . .
C17 C 0.8277(3) 1.0250(3) 0.86136(14) 0.0401(17) Uani 1 1 d . . .
C18 C 0.8406(3) 1.0367(3) 0.88956(13) 0.0366(16) Uani 1 1 d . . .
C19 C 0.8853(3) 1.0959(3) 0.89804(14) 0.0460(18) Uani 1 1 d . . .
H19 H 0.8932 1.1024 0.9168 0.055 Uiso 1 1 calc R . .
C20 C 0.9189(4) 1.1460(4) 0.87983(14) 0.0416(17) Uani 1 1 d . . .
C21 C 0.9053(3) 1.1335(4) 0.85219(14) 0.0455(18) Uani 1 1 d . . .
H21 H 0.9264 1.1657 0.8393 0.055 Uiso 1 1 calc R . .
C22 C 0.8092(3) 0.9833(3) 0.91020(13) 0.0421(17) Uani 1 1 d . . .
H22A H 0.7581 0.9732 0.9059 0.051 Uiso 1 1 calc R . .
H22B H 0.8114 1.0054 0.9284 0.051 Uiso 1 1 calc R . .
C23 C 0.8128(4) 0.8500(4) 0.92502(15) 0.063(2) Uani 1 1 d . . .
H23A H 0.8458 0.8093 0.9289 0.094 Uiso 1 1 calc R . .
H23B H 0.7726 0.8322 0.9140 0.094 Uiso 1 1 calc R . .
H23C H 0.7941 0.8699 0.9420 0.094 Uiso 1 1 calc R . .
C24 C 0.9293(3) 0.9232(3) 0.92039(14) 0.0466(18) Uani 1 1 d . . .
H24A H 0.9258 0.9464 0.9384 0.056 Uiso 1 1 calc R . .
H24B H 0.9536 0.9585 0.9082 0.056 Uiso 1 1 calc R . .
C25 C 0.9763(3) 0.8543(4) 0.92272(13) 0.0467(18) Uani 1 1 d . . .
H25A H 0.9693 0.8312 0.9406 0.056 Uiso 1 1 calc R . .
H25B H 0.9624 0.8183 0.9087 0.056 Uiso 1 1 calc R . .
C26 C 1.0762(4) 0.9341(4) 0.94055(13) 0.057(2) Uani 1 1 d . . .
H26A H 1.0707 0.9131 0.9587 0.086 Uiso 1 1 calc R . .
H26B H 1.0450 0.9772 0.9387 0.086 Uiso 1 1 calc R . .
H26C H 1.1265 0.9487 0.9378 0.086 Uiso 1 1 calc R . .
C27 C 1.1038(4) 0.8121(4) 0.92153(14) 0.054(2) Uani 1 1 d . . .
H27A H 1.0904 0.7831 0.9377 0.065 Uiso 1 1 calc R . .
H27B H 1.1538 0.8299 0.9240 0.065 Uiso 1 1 calc R . .
C28 C 1.1007(4) 0.7617(4) 0.89619(13) 0.0477(19) Uani 1 1 d . . .
H28A H 1.1420 0.7272 0.8964 0.057 Uiso 1 1 calc R . .
H28B H 1.0557 0.7324 0.8965 0.057 Uiso 1 1 calc R . .
C29 C 1.1754(3) 0.8463(4) 0.86653(14) 0.060(2) Uani 1 1 d . . .
H29A H 1.1917 0.8670 0.8838 0.090 Uiso 1 1 calc R . .
H29B H 1.1699 0.8859 0.8533 0.090 Uiso 1 1 calc R . .
H29C H 1.2111 0.8109 0.8600 0.090 Uiso 1 1 calc R . .
C30 C 1.0827(3) 0.7627(3) 0.84531(12) 0.0409(17) Uani 1 1 d . . .
H30A H 1.0779 0.7967 0.8298 0.049 Uiso 1 1 calc R . .
H30B H 1.1227 0.7284 0.8412 0.049 Uiso 1 1 calc R . .
C31 C 0.9615(4) 0.5107(3) 0.85993(14) 0.0403(17) Uani 1 1 d . . .
C32 C 0.9297(3) 0.4665(4) 0.83548(13) 0.052(2) Uani 1 1 d . . .
H32A H 0.9330 0.4137 0.8392 0.079 Uiso 1 1 calc R . .
H32B H 0.9572 0.4779 0.8191 0.079 Uiso 1 1 calc R . .
H32C H 0.8791 0.4801 0.8328 0.079 Uiso 1 1 calc R . .
C33 C 1.0418(4) 0.4858(4) 0.86384(16) 0.069(2) Uani 1 1 d . . .
H33A H 1.0632 0.5127 0.8790 0.104 Uiso 1 1 calc R . .
H33B H 1.0692 0.4961 0.8473 0.104 Uiso 1 1 calc R . .
H33C H 1.0433 0.4329 0.8676 0.104 Uiso 1 1 calc R . .
C34 C 0.9181(4) 0.4936(4) 0.88584(13) 0.063(2) Uani 1 1 d . . .
H34A H 0.9274 0.4429 0.8915 0.095 Uiso 1 1 calc R . .
H34B H 0.8665 0.4998 0.8822 0.095 Uiso 1 1 calc R . .
H34C H 0.9327 0.5274 0.9002 0.095 Uiso 1 1 calc R . .
C35 C 0.9653(4) 1.2106(4) 0.89011(14) 0.053(2) Uani 1 1 d . . .
C36 C 1.0181(5) 1.2403(5) 0.86906(16) 0.115(4) Uani 1 1 d . . .
H36A H 1.0518 1.2013 0.8638 0.173 Uiso 1 1 calc R . .
H36B H 1.0451 1.2816 0.8767 0.173 Uiso 1 1 calc R . .
H36C H 0.9914 1.2570 0.8531 0.173 Uiso 1 1 calc R . .
C37 C 1.0074(5) 1.1904(4) 0.91681(17) 0.099(3) Uani 1 1 d . . .
H37A H 1.0195 1.1379 0.9166 0.148 Uiso 1 1 calc R . .
H37B H 0.9770 1.2012 0.9325 0.148 Uiso 1 1 calc R . .
H37C H 1.0518 1.2194 0.9178 0.148 Uiso 1 1 calc R . .
C38 C 0.9121(5) 1.2756(4) 0.8977(2) 0.114(4) Uani 1 1 d . . .
H38A H 0.9395 1.3160 0.9058 0.171 Uiso 1 1 calc R . .
H38B H 0.8761 1.2579 0.9106 0.171 Uiso 1 1 calc R . .
H38C H 0.8878 1.2932 0.8814 0.171 Uiso 1 1 calc R . .
B1 B 0.7142(4) 0.7260(4) 0.99549(16) 0.039(2) Uani 1 1 d . . .
C101 C 0.6339(3) 0.6855(4) 0.99260(12) 0.0409(17) Uani 1 1 d . . .
C102 C 0.5683(4) 0.7191(4) 1.00196(14) 0.0489(19) Uani 1 1 d . . .
H102 H 0.5711 0.7667 1.0097 0.059 Uiso 1 1 calc R . .
C103 C 0.5002(4) 0.6852(4) 1.00022(14) 0.054(2) Uani 1 1 d . . .
H103 H 0.4585 0.7108 1.0062 0.065 Uiso 1 1 calc R . .
C104 C 0.4935(4) 0.6146(5) 0.98985(14) 0.057(2) Uani 1 1 d . . .
H104 H 0.4476 0.5918 0.9886 0.068 Uiso 1 1 calc R . .
C105 C 0.5553(4) 0.5774(4) 0.98126(13) 0.0495(19) Uani 1 1 d . . .
H105 H 0.5515 0.5287 0.9745 0.059 Uiso 1 1 calc R . .
C106 C 0.6237(4) 0.6122(4) 0.98266(13) 0.0439(17) Uani 1 1 d . . .
H106 H 0.6647 0.5857 0.9767 0.053 Uiso 1 1 calc R . .
C201 C 0.7467(3) 0.7085(4) 1.02599(14) 0.0434(18) Uani 1 1 d . . .
C202 C 0.7668(4) 0.6349(4) 1.03283(14) 0.053(2) Uani 1 1 d . . .
H202 H 0.7609 0.5979 1.0195 0.063 Uiso 1 1 calc R . .
C203 C 0.7949(4) 0.6139(5) 1.05826(18) 0.070(2) Uani 1 1 d . . .
H203 H 0.8054 0.5640 1.0622 0.084 Uiso 1 1 calc R . .
C204 C 0.8068(4) 0.6696(6) 1.07748(18) 0.078(3) Uani 1 1 d . . .
H204 H 0.8289 0.6579 1.0942 0.093 Uiso 1 1 calc R . .
C205 C 0.7864(4) 0.7415(5) 1.07210(17) 0.069(2) Uani 1 1 d . . .
H205 H 0.7931 0.7779 1.0856 0.083 Uiso 1 1 calc R . .
C206 C 0.7557(4) 0.7617(4) 1.04702(15) 0.053(2) Uani 1 1 d . . .
H206 H 0.7410 0.8110 1.0441 0.064 Uiso 1 1 calc R . .
C301 C 0.7733(4) 0.6930(3) 0.97258(14) 0.0415(17) Uani 1 1 d . . .
C302 C 0.7528(4) 0.6787(3) 0.94588(15) 0.0501(19) Uani 1 1 d . . .
H302 H 0.7034 0.6831 0.9411 0.060 Uiso 1 1 calc R . .
C303 C 0.8035(5) 0.6576(4) 0.92561(16) 0.062(2) Uani 1 1 d . . .
H303 H 0.7876 0.6475 0.9078 0.074 Uiso 1 1 calc R . .
C304 C 0.8775(5) 0.6517(4) 0.9322(2) 0.071(3) Uani 1 1 d . . .
H304 H 0.9115 0.6378 0.9189 0.085 Uiso 1 1 calc R . .
C305 C 0.9001(4) 0.6664(4) 0.95833(19) 0.070(3) Uani 1 1 d . . .
H305 H 0.9497 0.6632 0.9628 0.084 Uiso 1 1 calc R . .
C306 C 0.8496(4) 0.6861(4) 0.97806(15) 0.056(2) Uani 1 1 d . . .
H306 H 0.8662 0.6953 0.9959 0.067 Uiso 1 1 calc R . .
C401 C 0.7103(4) 0.8158(4) 0.98847(13) 0.0423(18) Uani 1 1 d . . .
C402 C 0.7654(4) 0.8666(4) 0.99669(14) 0.053(2) Uani 1 1 d . . .
H402 H 0.8047 0.8486 1.0070 0.064 Uiso 1 1 calc R . .
C403 C 0.7639(5) 0.9423(4) 0.99013(16) 0.064(2) Uani 1 1 d . . .
H403 H 0.8003 0.9741 0.9969 0.077 Uiso 1 1 calc R . .
C404 C 0.7090(5) 0.9706(4) 0.97370(16) 0.066(2) Uani 1 1 d . . .
H404 H 0.7078 1.0213 0.9693 0.079 Uiso 1 1 calc R . .
C405 C 0.6558(4) 0.9228(4) 0.96387(16) 0.062(2) Uani 1 1 d . . .
H405 H 0.6194 0.9410 0.9522 0.074 Uiso 1 1 calc R . .
C406 C 0.6561(4) 0.8466(4) 0.97132(14) 0.0536(19) Uani 1 1 d . . .
H406 H 0.6190 0.8156 0.9646 0.064 Uiso 1 1 calc R . .
B2 B 1.2112(4) 1.1097(5) 0.80096(16) 0.043(2) Uani 1 1 d . . .
C501 C 1.1635(4) 1.1884(4) 0.80034(13) 0.0422(17) Uani 1 1 d . . .
C502 C 1.0889(4) 1.1916(4) 0.79290(14) 0.052(2) Uani 1 1 d . . .
H502 H 1.0662 1.1488 0.7860 0.063 Uiso 1 1 calc R . .
C503 C 1.0482(4) 1.2572(5) 0.79556(15) 0.067(2) Uani 1 1 d . . .
H503 H 0.9986 1.2570 0.7908 0.081 Uiso 1 1 calc R . .
C504 C 1.0802(5) 1.3230(5) 0.80512(16) 0.070(3) Uani 1 1 d . . .
H504 H 1.0531 1.3672 0.8063 0.085 Uiso 1 1 calc R . .
C505 C 1.1514(5) 1.3211(4) 0.81269(15) 0.072(2) Uani 1 1 d . . .
H505 H 1.1735 1.3641 0.8197 0.086 Uiso 1 1 calc R . .
C506 C 1.1924(4) 1.2555(4) 0.81014(14) 0.060(2) Uani 1 1 d . . .
H506 H 1.2416 1.2567 0.8153 0.072 Uiso 1 1 calc R . .
C601 C 1.2968(3) 1.1220(4) 0.79047(13) 0.0413(17) Uani 1 1 d . . .
C602 C 1.3509(4) 1.0674(4) 0.79520(13) 0.0460(18) Uani 1 1 d . . .
H602 H 1.3384 1.0253 0.8055 0.055 Uiso 1 1 calc R . .
C603 C 1.4225(4) 1.0731(5) 0.78516(15) 0.058(2) Uani 1 1 d . . .
H603 H 1.4567 1.0360 0.7892 0.070 Uiso 1 1 calc R . .
C604 C 1.4427(4) 1.1336(5) 0.76924(16) 0.061(2) Uani 1 1 d . . .
H604 H 1.4904 1.1380 0.7625 0.073 Uiso 1 1 calc R . .
C605 C 1.3914(4) 1.1869(4) 0.76360(16) 0.065(2) Uani 1 1 d . . .
H605 H 1.4044 1.2280 0.7528 0.078 Uiso 1 1 calc R . .
C606 C 1.3191(4) 1.1812(4) 0.77372(15) 0.057(2) Uani 1 1 d . . .
H606 H 1.2852 1.2182 0.7691 0.068 Uiso 1 1 calc R . .
C701 C 1.2069(4) 1.0833(3) 0.83275(14) 0.0405(17) Uani 1 1 d . . .
C702 C 1.1407(4) 1.0578(4) 0.84358(16) 0.065(2) Uani 1 1 d . . .
H702 H 1.1007 1.0522 0.8318 0.078 Uiso 1 1 calc R . .
C703 C 1.1318(5) 1.0405(4) 0.87121(18) 0.073(3) Uani 1 1 d . . .
H703 H 1.0869 1.0227 0.8777 0.088 Uiso 1 1 calc R . .
C704 C 1.1898(6) 1.0497(5) 0.88882(17) 0.076(3) Uani 1 1 d . . .
H704 H 1.1838 1.0394 0.9075 0.092 Uiso 1 1 calc R . .
C705 C 1.2557(5) 1.0736(4) 0.87954(17) 0.073(3) Uani 1 1 d . . .
H705 H 1.2953 1.0793 0.8915 0.088 Uiso 1 1 calc R . .
C706 C 1.2630(4) 1.0894(4) 0.85197(15) 0.056(2) Uani 1 1 d . . .
H706 H 1.3088 1.1053 0.8458 0.067 Uiso 1 1 calc R . .
C801 C 1.1780(3) 1.0460(4) 0.78024(14) 0.0444(18) Uani 1 1 d . . .
C802 C 1.1746(4) 0.9702(4) 0.78596(16) 0.061(2) Uani 1 1 d . . .
H802 H 1.1901 0.9537 0.8032 0.074 Uiso 1 1 calc R . .
C803 C 1.1493(5) 0.9179(5) 0.7673(2) 0.086(3) Uani 1 1 d . . .
H803 H 1.1487 0.8675 0.7722 0.103 Uiso 1 1 calc R . .
C804 C 1.1252(5) 0.9378(7) 0.7420(2) 0.100(4) Uani 1 1 d . . .
H804 H 1.1062 0.9027 0.7297 0.120 Uiso 1 1 calc R . .
C805 C 1.1304(5) 1.0141(6) 0.73514(19) 0.091(3) Uani 1 1 d . . .
H805 H 1.1162 1.0301 0.7177 0.110 Uiso 1 1 calc R . .
C806 C 1.1558(4) 1.0644(4) 0.75366(16) 0.064(2) Uani 1 1 d . . .
H806 H 1.1585 1.1145 0.7483 0.077 Uiso 1 1 calc R . .
N7 N 0.9129(6) 0.3998(6) 1.0710(2) 0.134(4) Uani 1 1 d . . .
C39 C 0.9201(6) 0.4328(7) 1.0517(3) 0.102(4) Uani 1 1 d . . .
C40 C 0.9323(6) 0.4748(7) 1.0277(2) 0.164(6) Uani 1 1 d . . .
H40A H 0.9660 0.4485 1.0159 0.246 Uiso 1 1 calc R . .
H40B H 0.9526 0.5227 1.0325 0.246 Uiso 1 1 calc R . .
H40C H 0.8865 0.4820 1.0182 0.246 Uiso 1 1 calc R . .

loop_
_atom_site_aniso_label
_atom_site_aniso_U_11
_atom_site_aniso_U_22
_atom_site_aniso_U_33
_atom_site_aniso_U_23
_atom_site_aniso_U_13
_atom_site_aniso_U_12
Ni 0.0316(4) 0.0379(5) 0.0363(4) 0.0002(4) -0.0008(4) 0.0008(4)
S1 0.0382(10) 0.0381(10) 0.0464(11) 0.0018(9) -0.0073(9) -0.0004(8)
S2 0.0345(10) 0.0479(11) 0.0516(11) -0.0055(10) 0.0041(9) 0.0004(9)
N1 0.028(3) 0.048(3) 0.046(4) 0.005(3) -0.004(3) 0.004(3)
N2 0.042(3) 0.042(3) 0.037(3) 0.001(3) -0.002(3) 0.001(3)
N3 0.040(3) 0.036(3) 0.033(3) -0.001(3) -0.005(3) 0.001(3)
N4 0.039(3) 0.035(3) 0.038(3) 0.000(2) 0.005(3) -0.001(3)
N5 0.037(3) 0.057(4) 0.047(4) 0.005(3) -0.003(3) 0.005(3)
N6 0.036(3) 0.038(3) 0.047(4) -0.003(3) -0.001(3) 0.002(3)
C1 0.036(4) 0.031(4) 0.038(4) -0.001(3) -0.005(3) -0.004(3)
C2 0.028(4) 0.036(4) 0.045(4) 0.001(3) 0.001(3) -0.001(3)
C3 0.030(4) 0.040(4) 0.055(5) -0.009(4) 0.001(3) 0.003(3)
C4 0.036(4) 0.035(4) 0.044(4) 0.000(3) 0.002(3) -0.001(3)
C5 0.033(4) 0.039(4) 0.056(5) 0.005(4) -0.003(4) -0.005(3)
C6 0.032(4) 0.037(4) 0.038(4) 0.001(3) 0.001(3) 0.002(3)
C7 0.030(4) 0.039(4) 0.055(5) 0.003(4) -0.002(4) -0.002(3)
C8 0.028(4) 0.056(5) 0.084(6) 0.007(4) -0.004(4) 0.005(3)
C9 0.056(5) 0.051(5) 0.040(4) -0.009(4) -0.004(4) 0.002(4)
C10 0.056(5) 0.050(5) 0.040(4) -0.002(4) -0.005(4) -0.004(4)
C11 0.053(5) 0.067(5) 0.055(5) -0.013(4) 0.003(4) 0.010(4)
C12 0.073(5) 0.053(5) 0.040(4) -0.001(4) -0.001(4) -0.008(4)
C13 0.066(5) 0.053(4) 0.021(4) 0.000(3) -0.004(4) 0.001(4)
C14 0.044(5) 0.061(5) 0.062(5) -0.001(4) 0.000(4) -0.012(4)
C15 0.064(5) 0.031(4) 0.043(4) 0.002(3) -0.008(4) 0.005(4)
C16 0.047(5) 0.035(4) 0.045(4) 0.000(3) -0.003(4) 0.006(4)
C17 0.033(4) 0.033(4) 0.054(5) 0.003(4) -0.001(3) 0.005(3)
C18 0.040(4) 0.029(4) 0.041(4) 0.000(3) 0.005(4) 0.005(3)
C19 0.056(5) 0.038(4) 0.044(4) 0.000(4) -0.002(4) 0.001(4)
C20 0.057(5) 0.028(4) 0.039(4) 0.000(4) 0.002(4) -0.001(4)
C21 0.055(5) 0.037(4) 0.044(5) 0.003(4) 0.003(4) -0.002(4)
C22 0.036(4) 0.036(4) 0.054(5) 0.005(4) 0.013(4) 0.007(3)
C23 0.057(5) 0.051(5) 0.081(6) 0.021(4) 0.026(4) -0.007(4)
C24 0.041(4) 0.040(4) 0.059(5) -0.001(4) -0.010(4) 0.002(4)
C25 0.045(4) 0.050(5) 0.045(4) 0.011(4) -0.003(4) 0.000(4)
C26 0.062(5) 0.060(5) 0.048(5) -0.012(4) -0.010(4) -0.006(4)
C27 0.047(5) 0.068(5) 0.048(5) 0.002(4) -0.014(4) 0.018(4)
C28 0.050(5) 0.048(5) 0.045(5) 0.002(4) -0.008(4) 0.014(4)
C29 0.049(5) 0.073(5) 0.057(5) -0.004(4) 0.004(4) -0.023(4)
C30 0.041(4) 0.045(4) 0.037(4) -0.004(3) -0.001(3) -0.002(3)
C31 0.044(4) 0.029(4) 0.048(5) 0.002(3) 0.002(4) 0.003(3)
C32 0.058(5) 0.050(5) 0.049(5) -0.004(4) 0.005(4) -0.001(4)
C33 0.062(5) 0.037(5) 0.109(7) 0.006(4) -0.013(5) 0.012(4)
C34 0.095(6) 0.042(5) 0.053(5) 0.006(4) 0.007(5) 0.005(4)
C35 0.070(5) 0.039(5) 0.049(5) -0.003(4) 0.004(4) -0.015(4)
C36 0.158(9) 0.118(8) 0.070(6) -0.028(6) 0.041(6) -0.094(7)
C37 0.115(8) 0.085(7) 0.097(7) 0.017(6) -0.044(6) -0.046(6)
C38 0.138(9) 0.053(6) 0.150(10) -0.039(6) 0.004(8) -0.005(6)
B1 0.040(5) 0.036(5) 0.040(5) -0.005(4) 0.006(4) -0.009(4)
C101 0.044(5) 0.041(4) 0.037(4) 0.005(3) 0.003(3) 0.003(4)
C102 0.047(5) 0.041(4) 0.059(5) -0.006(4) 0.007(4) 0.001(4)
C103 0.041(5) 0.067(6) 0.054(5) 0.003(4) 0.011(4) 0.002(4)
C104 0.038(5) 0.066(6) 0.067(5) -0.002(5) -0.001(4) -0.007(5)
C105 0.052(5) 0.049(5) 0.047(5) -0.007(4) 0.000(4) -0.011(4)
C106 0.046(4) 0.035(4) 0.051(4) 0.000(4) 0.002(3) 0.003(4)
C201 0.033(4) 0.046(5) 0.052(5) -0.005(4) 0.010(4) -0.003(4)
C202 0.056(5) 0.057(5) 0.044(5) 0.004(4) -0.002(4) 0.006(4)
C203 0.054(5) 0.084(7) 0.071(6) 0.010(6) 0.008(5) 0.005(5)
C204 0.042(5) 0.129(9) 0.062(6) 0.006(7) -0.008(5) 0.001(6)
C205 0.054(5) 0.096(7) 0.057(6) -0.012(5) 0.006(5) -0.025(5)
C206 0.044(5) 0.062(5) 0.053(5) 0.001(4) 0.009(4) -0.010(4)
C301 0.048(5) 0.033(4) 0.044(5) 0.001(3) -0.003(4) -0.009(3)
C302 0.051(5) 0.040(5) 0.060(5) 0.009(4) 0.008(4) -0.006(4)
C303 0.084(6) 0.040(5) 0.061(6) -0.003(4) 0.019(5) -0.013(5)
C304 0.061(6) 0.050(5) 0.101(8) -0.015(5) 0.039(6) -0.007(5)
C305 0.056(6) 0.070(6) 0.085(7) -0.024(5) 0.018(5) -0.007(4)
C306 0.049(5) 0.048(5) 0.069(5) -0.015(4) 0.013(5) -0.010(4)
C401 0.045(5) 0.041(4) 0.041(4) -0.006(4) 0.019(4) -0.007(4)
C402 0.062(5) 0.039(5) 0.060(5) -0.001(4) 0.006(4) -0.007(4)
C403 0.078(6) 0.038(5) 0.076(6) 0.000(4) 0.015(5) -0.011(5)
C404 0.091(7) 0.032(5) 0.074(6) 0.010(4) 0.027(5) 0.005(5)
C405 0.061(5) 0.053(5) 0.071(6) 0.009(4) 0.015(5) 0.007(5)
C406 0.064(5) 0.034(4) 0.062(5) 0.001(4) 0.009(5) -0.002(4)
B2 0.035(5) 0.049(5) 0.044(5) 0.004(5) 0.004(4) 0.002(4)
C501 0.048(5) 0.043(4) 0.036(4) 0.003(3) -0.001(4) -0.001(4)
C502 0.045(5) 0.065(6) 0.047(5) 0.004(4) 0.004(4) 0.008(4)
C503 0.053(5) 0.090(7) 0.059(6) 0.020(5) 0.012(5) 0.021(6)
C504 0.079(7) 0.077(7) 0.055(6) 0.017(5) 0.024(5) 0.031(6)
C505 0.090(7) 0.057(6) 0.068(6) -0.008(4) 0.012(6) 0.011(6)
C506 0.054(5) 0.059(5) 0.068(6) -0.006(4) 0.003(4) -0.006(5)
C601 0.041(4) 0.039(4) 0.044(4) 0.000(4) -0.008(3) -0.002(4)
C602 0.045(4) 0.050(5) 0.043(4) 0.001(3) -0.001(4) 0.001(4)
C603 0.044(5) 0.081(6) 0.050(5) -0.015(5) -0.010(4) 0.009(5)
C604 0.038(5) 0.077(6) 0.068(6) -0.014(5) 0.007(4) -0.007(5)
C605 0.048(5) 0.060(6) 0.086(6) 0.007(5) 0.018(5) -0.015(5)
C606 0.053(5) 0.047(5) 0.070(6) 0.003(4) -0.006(4) -0.006(4)
C701 0.033(4) 0.042(4) 0.046(4) 0.000(3) -0.002(4) -0.003(3)
C702 0.052(5) 0.080(6) 0.063(6) 0.014(5) -0.005(5) 0.003(4)
C703 0.070(6) 0.081(7) 0.068(6) 0.011(5) 0.028(5) -0.003(5)
C704 0.104(8) 0.078(7) 0.047(5) 0.014(5) 0.006(6) 0.002(6)
C705 0.077(7) 0.093(7) 0.049(6) 0.007(5) 0.003(5) -0.005(5)
C706 0.050(5) 0.069(6) 0.049(5) 0.003(4) 0.004(4) -0.003(4)
C801 0.035(4) 0.054(5) 0.044(5) -0.004(4) -0.008(3) 0.001(4)
C802 0.061(5) 0.052(5) 0.071(6) -0.012(5) -0.007(4) 0.003(4)
C803 0.071(6) 0.054(6) 0.132(9) -0.033(6) 0.010(7) -0.012(5)
C804 0.060(6) 0.133(10) 0.107(9) -0.081(9) -0.002(6) -0.010(7)
C805 0.069(7) 0.131(9) 0.075(7) -0.048(7) -0.008(5) -0.001(7)
C806 0.061(5) 0.073(6) 0.058(5) -0.016(5) -0.011(5) -0.007(5)
N7 0.135(8) 0.131(9) 0.136(9) -0.001(7) 0.047(8) -0.007(7)
C39 0.095(8) 0.112(10) 0.099(10) 0.001(8) 0.027(8) 0.014(7)
C40 0.171(12) 0.220(14) 0.101(9) 0.069(10) 0.034(9) 0.057(11)

loop_
_atom_type_symbol
_atom_type_description
_atom_type_scat_dispersion_real
_atom_type_scat_dispersion_imag
_atom_type_scat_source
C C 0.0033 0.0016 'International Tables Vol C Tables 4.2.6.8 and 6.1.1.4'
H H 0.0000 0.0000 'International Tables Vol C Tables 4.2.6.8 and 6.1.1.4'
B B 0.0013 0.0007 'International Tables Vol C Tables 4.2.6.8 and 6.1.1.4'
N N 0.0061 0.0033 'International Tables Vol C Tables 4.2.6.8 and 6.1.1.4'
S S 0.1246 0.1234 'International Tables Vol C Tables 4.2.6.8 and 6.1.1.4'
Ni Ni 0.3393 1.1124 'International Tables Vol C Tables 4.2.6.8 and 6.1.1.4'

loop_
_geom_angle_atom_site_label_1
_geom_angle_atom_site_label_2
_geom_angle_atom_site_label_3
_geom_angle
_geom_angle_site_symmetry_1
_geom_angle_site_symmetry_3
_geom_angle_publ_flag
N2 Ni N3 82.28(19) . . ?
N2 Ni N1 83.0(2) . . ?
N3 Ni N1 155.7(2) . . ?
N2 Ni S1 104.16(15) . . ?
N3 Ni S1 105.95(14) . . ?
N1 Ni S1 96.35(14) . . ?
N2 Ni S2 156.21(15) . . ?
N3 Ni S2 91.90(14) . . ?
N1 Ni S2 93.87(15) . . ?
S1 Ni S2 99.62(7) . . ?
C1 S1 Ni 107.6(2) . . ?
C17 S2 Ni 101.9(2) . . ?
C8 N1 C9 108.6(5) . . ?
C8 N1 C7 106.8(5) . . ?
C9 N1 C7 112.6(5) . . ?
C8 N1 Ni 108.7(4) . . ?
C9 N1 Ni 107.7(4) . . ?
C7 N1 Ni 112.3(4) . . ?
C10 N2 C11 108.7(5) . . ?
C10 N2 C12 110.8(5) . . ?
C11 N2 C12 108.5(5) . . ?
C10 N2 Ni 103.6(4) . . ?
C11 N2 Ni 117.2(4) . . ?
C12 N2 Ni 107.9(4) . . ?
C14 N3 C13 112.1(5) . . ?
C14 N3 C15 108.1(5) . . ?
C13 N3 C15 105.8(4) . . ?
C14 N3 Ni 115.3(4) . . ?
C13 N3 Ni 97.2(3) . . ?
C15 N3 Ni 117.5(4) . . ?
C23 N4 C24 113.3(5) . . ?
C23 N4 C22 110.6(5) . . ?
C24 N4 C22 110.1(5) . . ?
C27 N5 C25 112.1(5) . . ?
C27 N5 C26 109.0(5) . . ?
C25 N5 C26 110.0(5) . . ?
C28 N6 C29 112.8(5) . . ?
C28 N6 C30 112.2(5) . . ?
C29 N6 C30 110.8(5) . . ?
C2 C1 C6 118.2(5) . . ?
C2 C1 S1 119.4(5) . . ?
C6 C1 S1 122.3(5) . . ?
C3 C2 C1 120.7(6) . . ?
C3 C2 C30 118.7(6) . . ?
C1 C2 C30 120.5(6) . . ?
C4 C3 C2 122.9(6) . . ?
C3 C4 C5 115.5(6) . . ?
C3 C4 C31 122.9(6) . . ?
C5 C4 C31 121.5(6) . . ?
C6 C5 C4 123.0(6) . . ?
C5 C6 C1 119.2(6) . . ?
C5 C6 C7 118.2(6) . . ?
C1 C6 C7 122.5(5) . . ?
N1 C7 C6 114.7(5) . . ?
N1 C9 C10 108.9(5) . . ?
N2 C10 C9 110.1(5) . . ?
N2 C12 C13 109.8(5) . . ?
N3 C13 C12 109.2(5) . . ?
C16 C15 N3 111.7(5) . . ?
C21 C16 C17 120.3(6) . . ?
C21 C16 C15 121.1(6) . . ?
C17 C16 C15 118.5(6) . . ?
C18 C17 C16 117.8(6) . . ?
C18 C17 S2 120.0(5) . . ?
C16 C17 S2 122.3(5) . . ?
C19 C18 C17 119.8(6) . . ?
C19 C18 C22 120.4(6) . . ?
C17 C18 C22 119.7(6) . . ?
C18 C19 C20 123.5(6) . . ?
C21 C20 C19 115.6(6) . . ?
C21 C20 C35 122.9(6) . . ?
C19 C20 C35 121.5(6) . . ?
C20 C21 C16 123.0(6) . . ?
C18 C22 N4 109.7(5) . . ?
N4 C24 C25 115.2(5) . . ?
N5 C25 C24 109.1(5) . . ?
N5 C27 C28 112.1(5) . . ?
N6 C28 C27 110.4(5) . . ?
C2 C30 N6 114.8(5) . . ?
C34 C31 C33 109.5(6) . . ?
C34 C31 C32 109.9(5) . . ?
C33 C31 C32 107.7(5) . . ?
C34 C31 C4 108.9(5) . . ?
C33 C31 C4 111.3(5) . . ?
C32 C31 C4 109.5(5) . . ?
C36 C35 C20 113.7(6) . . ?
C36 C35 C37 109.6(7) . . ?
C20 C35 C37 112.0(6) . . ?
C36 C35 C38 107.3(7) . . ?
C20 C35 C38 107.4(6) . . ?
C37 C35 C38 106.5(6) . . ?
C201 B1 C101 108.6(5) . . ?
C201 B1 C401 113.1(6) . . ?
C101 B1 C401 112.0(6) . . ?
C201 B1 C301 108.0(5) . . ?
C101 B1 C301 111.5(5) . . ?
C401 B1 C301 103.6(5) . . ?
C106 C101 C102 113.2(6) . . ?
C106 C101 B1 123.9(6) . . ?
C102 C101 B1 122.7(6) . . ?
C103 C102 C101 123.6(7) . . ?
C104 C103 C102 120.4(7) . . ?
C103 C104 C105 119.2(7) . . ?
C104 C105 C106 120.1(7) . . ?
C105 C106 C101 123.4(6) . . ?
C202 C201 C206 115.5(7) . . ?
C202 C201 B1 119.3(6) . . ?
C206 C201 B1 125.2(6) . . ?
C203 C202 C201 124.0(7) . . ?
C204 C203 C202 117.7(8) . . ?
C205 C204 C203 120.4(9) . . ?
C204 C205 C206 121.6(8) . . ?
C205 C206 C201 120.6(7) . . ?
C302 C301 C306 115.3(7) . . ?
C302 C301 B1 121.6(6) . . ?
C306 C301 B1 122.7(6) . . ?
C301 C302 C303 122.3(7) . . ?
C304 C303 C302 119.7(8) . . ?
C305 C304 C303 119.7(8) . . ?
C304 C305 C306 119.9(8) . . ?
C305 C306 C301 123.1(7) . . ?
C406 C401 C402 114.6(6) . . ?
C406 C401 B1 122.4(6) . . ?
C402 C401 B1 122.6(6) . . ?
C403 C402 C401 123.2(7) . . ?
C404 C403 C402 120.3(8) . . ?
C405 C404 C403 119.0(7) . . ?
C404 C405 C406 120.5(8) . . ?
C401 C406 C405 122.2(7) . . ?
C701 B2 C801 111.6(6) . . ?
C701 B2 C501 103.9(5) . . ?
C801 B2 C501 112.8(6) . . ?
C701 B2 C601 112.2(6) . . ?
C801 B2 C601 104.5(5) . . ?
C501 B2 C601 112.1(6) . . ?
C506 C501 C502 114.6(7) . . ?
C506 C501 B2 121.9(6) . . ?
C502 C501 B2 123.1(6) . . ?
C503 C502 C501 121.7(7) . . ?
C504 C503 C502 121.2(8) . . ?
C505 C504 C503 118.1(8) . . ?
C504 C505 C506 120.8(8) . . ?
C501 C506 C505 123.5(7) . . ?
C606 C601 C602 114.7(6) . . ?
C606 C601 B2 123.7(6) . . ?
C602 C601 B2 121.2(6) . . ?
C603 C602 C601 123.1(7) . . ?
C604 C603 C602 120.2(7) . . ?
C605 C604 C603 118.5(7) . . ?
C604 C605 C606 121.4(7) . . ?
C601 C606 C605 122.1(7) . . ?
C706 C701 C702 114.1(6) . . ?
C706 C701 B2 125.8(6) . . ?
C702 C701 B2 119.9(6) . . ?
C703 C702 C701 122.7(7) . . ?
C704 C703 C702 119.1(8) . . ?
C705 C704 C703 121.0(8) . . ?
C704 C705 C706 118.4(8) . . ?
C705 C706 C701 124.7(7) . . ?
C802 C801 C806 113.9(7) . . ?
C802 C801 B2 125.0(7) . . ?
C806 C801 B2 121.0(7) . . ?
C801 C802 C803 123.0(8) . . ?
C804 C803 C802 121.8(9) . . ?
C803 C804 C805 116.6(9) . . ?
C806 C805 C804 120.7(10) . . ?
C805 C806 C801 124.0(8) . . ?
N7 C39 C40 177.6(16) . . ?

loop_
_geom_bond_atom_site_label_1
_geom_bond_atom_site_label_2
_geom_bond_distance
_geom_bond_site_symmetry_2
_geom_bond_publ_flag
Ni N2 2.125(5) . ?
Ni N3 2.137(5) . ?
Ni N1 2.152(5) . ?
Ni S1 2.2960(18) . ?
Ni S2 2.3070(19) . ?
S1 C1 1.787(6) . ?
S2 C17 1.764(6) . ?
N1 C8 1.492(6) . ?
N1 C9 1.493(7) . ?
N1 C7 1.497(7) . ?
N2 C10 1.478(7) . ?
N2 C11 1.501(7) . ?
N2 C12 1.502(7) . ?
N3 C14 1.478(7) . ?
N3 C13 1.493(7) . ?
N3 C15 1.499(7) . ?
N4 C23 1.491(7) . ?
N4 C24 1.497(7) . ?
N4 C22 1.529(7) . ?
N5 C27 1.448(7) . ?
N5 C25 1.490(7) . ?
N5 C26 1.517(7) . ?
N6 C28 1.491(7) . ?
N6 C29 1.497(7) . ?
N6 C30 1.510(7) . ?
C1 C2 1.395(7) . ?
C1 C6 1.412(8) . ?
C2 C3 1.392(8) . ?
C2 C30 1.497(7) . ?
C3 C4 1.386(8) . ?
C4 C5 1.420(8) . ?
C4 C31 1.540(8) . ?
C5 C6 1.395(8) . ?
C6 C7 1.520(7) . ?
C9 C10 1.506(8) . ?
C12 C13 1.526(8) . ?
C15 C16 1.498(8) . ?
C16 C21 1.403(8) . ?
C16 C17 1.404(8) . ?
C17 C18 1.404(8) . ?
C18 C19 1.395(8) . ?
C18 C22 1.495(8) . ?
C19 C20 1.397(8) . ?
C20 C21 1.382(8) . ?
C20 C35 1.511(8) . ?
C24 C25 1.500(8) . ?
C27 C28 1.525(8) . ?
C31 C34 1.516(8) . ?
C31 C33 1.538(8) . ?
C31 C32 1.538(8) . ?
C35 C36 1.499(9) . ?
C35 C37 1.548(9) . ?
C35 C38 1.554(9) . ?
B1 C201 1.623(10) . ?
B1 C101 1.635(9) . ?
B1 C401 1.639(9) . ?
B1 C301 1.654(9) . ?
C101 C106 1.404(8) . ?
C101 C102 1.410(8) . ?
C102 C103 1.381(8) . ?
C103 C104 1.361(9) . ?
C104 C105 1.368(8) . ?
C105 C106 1.392(8) . ?
C201 C202 1.402(9) . ?
C201 C206 1.403(9) . ?
C202 C203 1.388(9) . ?
C203 C204 1.379(10) . ?
C204 C205 1.359(10) . ?
C205 C206 1.387(9) . ?
C301 C302 1.372(8) . ?
C301 C306 1.417(8) . ?
C302 C303 1.399(9) . ?
C303 C304 1.388(10) . ?
C304 C305 1.357(10) . ?
C305 C306 1.372(9) . ?
C401 C406 1.403(8) . ?
C401 C402 1.408(8) . ?
C402 C403 1.386(9) . ?
C403 C404 1.374(9) . ?
C404 C405 1.373(9) . ?
C405 C406 1.405(8) . ?
B2 C701 1.615(9) . ?
B2 C801 1.632(10) . ?
B2 C501 1.649(9) . ?
B2 C601 1.652(9) . ?
C501 C506 1.390(8) . ?
C501 C502 1.405(8) . ?
C502 C503 1.390(9) . ?
C503 C504 1.389(10) . ?
C504 C505 1.347(10) . ?
C505 C506 1.390(9) . ?
C601 C606 1.392(8) . ?
C601 C602 1.404(8) . ?
C602 C603 1.392(8) . ?
C603 C604 1.376(9) . ?
C604 C605 1.358(9) . ?
C605 C606 1.406(9) . ?
C701 C706 1.386(8) . ?
C701 C702 1.389(8) . ?
C702 C703 1.386(9) . ?
C703 C704 1.368(10) . ?
C704 C705 1.349(10) . ?
C705 C706 1.374(9) . ?
C801 C802 1.380(9) . ?
C801 C806 1.391(9) . ?
C802 C803 1.381(10) . ?
C803 C804 1.351(12) . ?
C804 C805 1.402(12) . ?
C805 C806 1.352(10) . ?
N7 C39 1.116(12) . ?
C39 C40 1.400(13) . ?
